data_4113695
loop_
_publ_author_name
'F. Albert Cotton'
'James P. Donahue'
'Carlos A. Murillo'

_publ_section_title
;
 Polyunsaturated Dicarboxylate Tethers Connecting Dimolybdenum Redox and
 Chromophoric Centers: Syntheses, Structures, and Electrochemistry
;
_journal_name_full 'Journal of the American Chemical Society'
_journal_page_first 5436
_journal_page_last 5450
_journal_paper_doi 10.1021/ja029101i
_journal_volume 125
_journal_year 2003
_chemical_compound_source synthesized
_chemical_formula_moiety C5H5ClO4
_chemical_formula_structural HO2CC(H)C(Cl)CH2CO2H
_chemical_formula_sum 'C5 H5 Cl O4'
_chemical_formula_weight 164.54
_chemical_name_systematic
;
3-chloro-2-pentenedioic acid
;
_space_group_IT_number 2
_symmetry_cell_setting triclinic
_symmetry_space_group_name_Hall '-P 1'
_symmetry_space_group_name_H-M 'P -1'
_atom_sites_solution_hydrogens geom
_atom_sites_solution_primary direct
_atom_sites_solution_secondary difmap
_audit_creation_method SHELXL
_cell_angle_alpha 89.268(3)
_cell_angle_beta 74.028(3)
_cell_angle_gamma 80.275(3)
_cell_formula_units_Z 2
_cell_length_a 6.8251(11)
_cell_length_b 7.0639(11)
_cell_length_c 7.4907(12)
_cell_measurement_reflns_used 1953
_cell_measurement_temperature 213(2)
_cell_measurement_theta_max 27.50
_cell_measurement_theta_min 2.83
_cell_volume 341.99(9)
_computing_cell_refinement 'SAINT V. 6.02'
_computing_data_collection 'SMART V. 5.059'
_computing_data_reduction 'SAINT V. 6.02'
_computing_molecular_graphics 'SHELXTL V. 5.03 (Siemens, 1994)'
_computing_publication_material CIFTAB
_computing_structure_refinement 'SHELXL-93 (Sheldrick, 1993)'
_computing_structure_solution 'SHELXS-86 (Sheldrick, 1990)'
_diffrn_ambient_temperature 213(2)
_diffrn_measurement_device 'Bruker SMART 1000'
_diffrn_measurement_method omega-scans
_diffrn_radiation_monochromator graphite
_diffrn_radiation_source 'normal-focus sealed tube'
_diffrn_radiation_type MoK\a
_diffrn_radiation_wavelength 0.71073
_diffrn_reflns_av_R_equivalents 0.0149
_diffrn_reflns_av_sigmaI/netI 0.0118
_diffrn_reflns_limit_h_max 8
_diffrn_reflns_limit_h_min -8
_diffrn_reflns_limit_k_max 9
_diffrn_reflns_limit_k_min -6
_diffrn_reflns_limit_l_max 9
_diffrn_reflns_limit_l_min -9
_diffrn_reflns_number 2343
_diffrn_reflns_theta_max 27.56
_diffrn_reflns_theta_min 2.83
_diffrn_standards_number 'none (area detector data)'
_exptl_absorpt_coefficient_mu 0.508
_exptl_absorpt_correction_T_max 0.928
_exptl_absorpt_correction_T_min 0.609
_exptl_absorpt_correction_type multi-scan
_exptl_crystal_colour white
_exptl_crystal_density_diffrn 1.598
_exptl_crystal_density_method none
_exptl_crystal_description blocks
_exptl_crystal_F_000 168
_exptl_crystal_size_max 0.50
_exptl_crystal_size_mid 0.40
_exptl_crystal_size_min 0.20
_refine_diff_density_max 0.505
_refine_diff_density_min -0.311
_refine_diff_density_rms 0.059
_refine_ls_extinction_method none
_refine_ls_goodness_of_fit_all 1.064
_refine_ls_goodness_of_fit_obs 1.065
_refine_ls_hydrogen_treatment refall
_refine_ls_matrix_type full
_refine_ls_number_parameters 111
_refine_ls_number_reflns 1493
_refine_ls_number_restraints 0
_refine_ls_restrained_S_all 1.064
_refine_ls_restrained_S_obs 1.065
_refine_ls_R_factor_all 0.0398
_refine_ls_R_factor_obs 0.0376
_refine_ls_shift/esd_max 0.000
_refine_ls_shift/esd_mean 0.000
_refine_ls_structure_factor_coef Fsqd
_refine_ls_weighting_details 'w=1/[\s^2^(Fo^2^)+(0.0692P)^2^+0.1149P] where P=(Fo^2^+2Fc^2^)/3'
_refine_ls_weighting_scheme calc
_refine_ls_wR_factor_all 0.1086
_refine_ls_wR_factor_obs 0.1042
_reflns_number_observed 1382
_reflns_number_total 1493
_reflns_observed_criterion >2sigma(I)
_cod_data_source_file ja029101isi20030123_021228_02.cif
_cod_data_source_block xl
_cod_depositor_comments
;
The following automatic conversions were performed:

'_refine_ls_weighting_scheme' value 'calc
w=1/[\s^2^(Fo^2^)+(0.0692P)^2^+0.1149P] where P=(Fo^2^+2Fc^2^)/3' was
changed to 'calc'. New tag '_refine_ls_weighting_details' was
created. The value of the new tag was set to
'w=1/[\s^2^(Fo^2^)+(0.0692P)^2^+0.1149P] where P=(Fo^2^+2Fc^2^)/3'.

Automatic conversion script
Id: cif_fix_values 3143 2015-03-26 13:38:13Z robertas 
;
_cod_database_code 4113695

loop_
_symmetry_equiv_pos_as_xyz
'x, y, z'
'-x, -y, -z'

loop_
_atom_site_aniso_label
_atom_site_aniso_U_11
_atom_site_aniso_U_22
_atom_site_aniso_U_33
_atom_site_aniso_U_23
_atom_site_aniso_U_13
_atom_site_aniso_U_12
Cl1 0.0296(2) 0.0478(3) 0.0556(3) 0.0077(2) -0.0168(2) 0.0025(2)
O1 0.0259(6) 0.0523(7) 0.0331(6) 0.0010(5) -0.0070(5) 0.0027(5)
O2 0.0280(6) 0.0443(7) 0.0316(6) 0.0012(5) -0.0093(5) 0.0000(5)
O3 0.0423(7) 0.0338(6) 0.0434(7) -0.0046(5) 0.0073(5) -0.0082(5)
O4 0.0364(6) 0.0361(6) 0.0385(6) -0.0049(5) -0.0001(5) -0.0042(5)
C1 0.0261(7) 0.0278(7) 0.0318(7) -0.0002(5) -0.0084(6) -0.0055(5)
C2 0.0226(7) 0.0295(7) 0.0336(7) 0.0003(6) -0.0044(6) -0.0037(5)
C3 0.0234(7) 0.0278(7) 0.0393(8) 0.0019(6) -0.0092(6) -0.0054(5)
C4 0.0344(8) 0.0369(8) 0.0332(8) -0.0008(6) -0.0124(6) -0.0067(7)
C5 0.0329(8) 0.0334(7) 0.0270(7) 0.0030(6) -0.0058(6) -0.0022(6)

loop_
_atom_site_label
_atom_site_type_symbol
_atom_site_fract_x
_atom_site_fract_y
_atom_site_fract_z
_atom_site_U_iso_or_equiv
_atom_site_thermal_displace_type
_atom_site_occupancy
_atom_site_calc_flag
Cl1 Cl 0.24070(6) 0.89631(6) 0.33003(7) 0.0445(2) Uani 1 d
O1 O 0.8813(2) 0.5891(2) 0.3535(2) 0.0385(3) Uani 1 d
O2 O 0.7419(2) 0.6004(2) 0.6625(2) 0.0352(3) Uani 1 d
O3 O 0.7722(2) 1.0018(2) 0.1441(2) 0.0434(3) Uani 1 d
O4 O 0.9557(2) 0.7613(2) -0.0545(2) 0.0392(3) Uani 1 d
C1 C 0.7349(2) 0.6354(2) 0.4905(2) 0.0283(3) Uani 1 d
C2 C 0.5299(2) 0.7370(2) 0.4822(2) 0.0293(3) Uani 1 d
C3 C 0.4852(2) 0.7719(2) 0.3215(2) 0.0300(3) Uani 1 d
C4 C 0.6252(3) 0.7190(2) 0.1287(2) 0.0341(3) Uani 1 d
C5 C 0.7928(2) 0.8416(2) 0.0759(2) 0.0320(3) Uani 1 d
H1A H 0.8725(48) 0.5403(40) 0.6577(36) 0.062(7) Uiso 1 d
H1B H 1.0462(47) 0.8344(44) -0.0830(39) 0.068(8) Uiso 1 d
H2A H 0.4266(35) 0.7789(30) 0.5968(30) 0.037(5) Uiso 1 d
H4A H 0.6944(35) 0.5867(34) 0.1129(30) 0.041(5) Uiso 1 d
H4B H 0.5560(38) 0.7378(33) 0.0363(33) 0.045(6) Uiso 1 d

loop_
_atom_type_symbol
_atom_type_description
_atom_type_scat_dispersion_real
_atom_type_scat_dispersion_imag
_atom_type_scat_source
C C 0.0033 0.0016 'International Tables Vol C Tables 4.2.6.8 and 6.1.1.4'
H H 0.0000 0.0000 'International Tables Vol C Tables 4.2.6.8 and 6.1.1.4'
O O 0.0106 0.0060 'International Tables Vol C Tables 4.2.6.8 and 6.1.1.4'
Cl Cl 0.1484 0.1585 'International Tables Vol C Tables 4.2.6.8 and 6.1.1.4'

loop_
_geom_angle_atom_site_label_1
_geom_angle_atom_site_label_2
_geom_angle_atom_site_label_3
_geom_angle
_geom_angle_publ_flag
O1 C1 O2 123.88(14) y
O1 C1 C2 123.69(14) y
O2 C1 C2 112.43(13) y
C3 C2 C1 121.95(14) y
C2 C3 C4 127.44(14) y
C2 C3 Cl1 117.57(12) y
C4 C3 Cl1 114.97(12) y
C3 C4 C5 111.49(13) y
O3 C5 O4 124.2(2) y
O3 C5 C4 122.51(15) y
O4 C5 C4 113.28(14) y

loop_
_geom_bond_atom_site_label_1
_geom_bond_atom_site_label_2
_geom_bond_distance
_geom_bond_publ_flag
Cl1 C3 1.735(2) y
O1 C1 1.222(2) y
O2 C1 1.321(2) y
O3 C5 1.218(2) y
O4 C5 1.310(2) y
C1 C2 1.478(2) y
C2 C3 1.331(2) y
C3 C4 1.508(2) y
C4 C5 1.514(2) y

loop_
_cod_related_entry_id
_cod_related_entry_database
_cod_related_entry_code
1 ChemSpider 1271342
